data_9017047
loop_
_publ_author_name
'Dobrzhinetskaya, L. F.'
'Wirth, R.'
'Yang, J.'
'Green, H. W.'
'Hutcheon, I. D.'
'Weber, P. K.'
'Grew, E. S.'

_publ_section_title
;
 Qingsongite, natural cubic boron nitride: The first boron mineral
 from the Earth's mantle
;
_journal_name_full 'American Mineralogist'
_journal_page_first 764
_journal_page_last 772
_journal_volume 99
_journal_year 2014
_chemical_compound_source 'deposit 31, Luobusa ophiolite, Yarlung Zangbu suture, southern Tibet'
_chemical_formula_sum 'B1.1 N0.9'
_chemical_name_mineral Qingsongite
_space_group_IT_number 216
_space_group_name_Hall 'F -4 2 3'
_space_group_name_H-M_alt 'F -4 3 m'
_symmetry_space_group_name_H-M 'F -4 3 m'
_cell_angle_alpha 90
_cell_angle_beta 90
_cell_angle_gamma 90
_cell_formula_units_Z 4
_cell_length_a 3.61
_cell_length_b 3.61
_cell_length_c 3.61
_cell_volume 47.046
_database_code_amcsd 0020032
_exptl_crystal_density_diffrn 3.459
_cod_data_source_file inputs/fixed/downloads/05/05678.cif
_cod_data_source_block 05678
_cod_original_formula_sum 'B1.1 N.9'
_cod_database_code 9017047

loop_
_space_group_symop_operation_xyz
x,y,z
x,1/2+y,1/2+z
1/2+x,y,1/2+z
1/2+x,1/2+y,z
-z,x,-y
-z,1/2+x,1/2-y
1/2-z,x,1/2-y
1/2-z,1/2+x,-y
-y,z,-x
-y,1/2+z,1/2-x
1/2-y,z,1/2-x
1/2-y,1/2+z,-x
-x,y,-z
-x,1/2+y,1/2-z
1/2-x,y,1/2-z
1/2-x,1/2+y,-z
x,-z,-y
x,1/2-z,1/2-y
1/2+x,-z,1/2-y
1/2+x,1/2-z,-y
z,-y,-x
z,1/2-y,1/2-x
1/2+z,-y,1/2-x
1/2+z,1/2-y,-x
y,-x,-z
y,1/2-x,1/2-z
1/2+y,-x,1/2-z
1/2+y,1/2-x,-z
x,z,y
x,1/2+z,1/2+y
1/2+x,z,1/2+y
1/2+x,1/2+z,y
z,y,x
z,1/2+y,1/2+x
1/2+z,y,1/2+x
1/2+z,1/2+y,x
y,x,z
y,1/2+x,1/2+z
1/2+y,x,1/2+z
1/2+y,1/2+x,z
-z,-x,y
-z,1/2-x,1/2+y
1/2-z,-x,1/2+y
1/2-z,1/2-x,y
-y,-z,x
-y,1/2-z,1/2+x
1/2-y,-z,1/2+x
1/2-y,1/2-z,x
-x,-y,z
-x,1/2-y,1/2+z
1/2-x,-y,1/2+z
1/2-x,1/2-y,z
z,-x,-y
z,1/2-x,1/2-y
1/2+z,-x,1/2-y
1/2+z,1/2-x,-y
y,-z,-x
y,1/2-z,1/2-x
1/2+y,-z,1/2-x
1/2+y,1/2-z,-x
x,-y,-z
x,1/2-y,1/2-z
1/2+x,-y,1/2-z
1/2+x,1/2-y,-z
-x,z,-y
-x,1/2+z,1/2-y
1/2-x,z,1/2-y
1/2-x,1/2+z,-y
-z,y,-x
-z,1/2+y,1/2-x
1/2-z,y,1/2-x
1/2-z,1/2+y,-x
-y,x,-z
-y,1/2+x,1/2-z
1/2-y,x,1/2-z
1/2-y,1/2+x,-z
-x,-z,y
-x,1/2-z,1/2+y
1/2-x,-z,1/2+y
1/2-x,1/2-z,y
-z,-y,x
-z,1/2-y,1/2+x
1/2-z,-y,1/2+x
1/2-z,1/2-y,x
-y,-x,z
-y,1/2-x,1/2+z
1/2-y,-x,1/2+z
1/2-y,1/2-x,z
z,x,y
z,1/2+x,1/2+y
1/2+z,x,1/2+y
1/2+z,1/2+x,y
y,z,x
y,1/2+z,1/2+x
1/2+y,z,1/2+x
1/2+y,1/2+z,x

loop_
_atom_site_label
_atom_site_fract_x
_atom_site_fract_y
_atom_site_fract_z
_atom_site_occupancy
B1 0.00000 0.00000 0.00000 1.00000
N 0.25000 0.25000 0.25000 0.90000
B2 0.25000 0.25000 0.25000 0.10000

loop_
_cod_changelog_entry_id
_cod_changelog_entry_author
_cod_changelog_entry_date
_cod_changelog_entry_text
1
;cod-tools version 3.10.1
Id: cif_fix_AMCSD_atom_labels 10224 2024-08-07 11:09:31Z saulius
;
2024-08-07T19:40:20+03:00
;Changed the following '_atom_site_label' values:
the first duplicated label 'B'  converted to 'B1'
duplicated label 'B' at index 2 converted to 'B2'
;

loop_
_cod_related_entry_id
_cod_related_entry_database
_cod_related_entry_code
1 AMCSD 0020032
